data_7203579
loop_
_publ_author_name
'M. John Plater'
'Thomas Gelbrich'
'Michael B. Hursthouse'
'Ben M. De Silva'

_publ_section_title
;
 Synthesis of co-ordination networks selecting from either
 (<i>R,R</i>), (<i>S,S</i>) and (<i>R,S</i>)-1,4- or
 -1,3-bis[2-(4-pyridyl)-2-methylethyl]benzene and a discrete complex
 from 1,4-bis[2-(3-pyridyl)-2-methyl-<i>cis</i>-ethenyl)]benzene
;
_journal_issue 12
_journal_name_full CrystEngComm
_journal_page_first 895
_journal_paper_doi 10.1039/b609740e
_journal_volume 8
_journal_year 2006
_chemical_formula_sum 'C44 H50 Cd N6 O7'
_chemical_formula_weight 887.30
_chemical_name_systematic
;
?
;
_space_group_IT_number 60
_symmetry_cell_setting orthorhombic
_symmetry_space_group_name_Hall '-P 2n 2ab'
_symmetry_space_group_name_H-M 'P b c n'
_atom_sites_solution_hydrogens geom
_atom_sites_solution_primary direct
_atom_sites_solution_secondary difmap
_audit_creation_method SHELXL-97
_cell_angle_alpha 90.00
_cell_angle_beta 90.00
_cell_angle_gamma 90.00
_cell_formula_units_Z 4
_cell_length_a 12.710(3)
_cell_length_b 25.181(5)
_cell_length_c 13.499(3)
_cell_measurement_temperature 120(2)
_cell_volume 4320.4(16)
_computing_structure_refinement 'SHELXL-97 (Sheldrick, 1997)'
_computing_structure_solution 'SHELXS-97 (Sheldrick, 1990)'
_diffrn_ambient_temperature 120(2)
_diffrn_detector_area_resol_mean 9.091
_diffrn_measured_fraction_theta_full 0.995
_diffrn_measured_fraction_theta_max 0.995
_diffrn_measurement_device_type 'Bruker-Nonius 95mm CCD camera on \k-goniostat'
_diffrn_measurement_method '\f & \w scans'
_diffrn_radiation_monochromator '10cm confocal mirrors'
_diffrn_radiation_source 'Bruker-Nonius FR591 rotating anode'
_diffrn_radiation_type MoK\a
_diffrn_radiation_wavelength 0.71073
_diffrn_reflns_av_R_equivalents 0.0517
_diffrn_reflns_av_sigmaI/netI 0.0337
_diffrn_reflns_limit_h_max 12
_diffrn_reflns_limit_h_min -15
_diffrn_reflns_limit_k_max 31
_diffrn_reflns_limit_k_min -28
_diffrn_reflns_limit_l_max 16
_diffrn_reflns_limit_l_min -16
_diffrn_reflns_number 31615
_diffrn_reflns_theta_full 26.00
_diffrn_reflns_theta_max 26.00
_diffrn_reflns_theta_min 3.02
_exptl_absorpt_coefficient_mu 0.561
_exptl_absorpt_correction_T_max 0.9725
_exptl_absorpt_correction_T_min 0.8960
_exptl_absorpt_correction_type multi-scan
_exptl_absorpt_process_details 'SADABS V2.10 (Sheldrick, G.M., 2003)'
_exptl_crystal_colour colourless
_exptl_crystal_density_diffrn 1.364
_exptl_crystal_density_method 'not measured'
_exptl_crystal_description block
_exptl_crystal_F_000 1840
_exptl_crystal_size_max 0.20
_exptl_crystal_size_mid 0.10
_exptl_crystal_size_min 0.07
_refine_diff_density_max 1.126
_refine_diff_density_min -0.724
_refine_diff_density_rms 0.075
_refine_ls_extinction_coef 0.0042(5)
_refine_ls_extinction_expression Fc^*^=kFc[1+0.001xFc^2^\l^3^/sin(2\q)]^-1/4^
_refine_ls_extinction_method SHELXL
_refine_ls_goodness_of_fit_ref 1.038
_refine_ls_hydrogen_treatment mixed
_refine_ls_matrix_type full
_refine_ls_number_parameters 286
_refine_ls_number_reflns 4240
_refine_ls_number_restraints 28
_refine_ls_restrained_S_all 1.039
_refine_ls_R_factor_all 0.0576
_refine_ls_R_factor_gt 0.0442
_refine_ls_shift/su_max 0.001
_refine_ls_shift/su_mean 0.000
_refine_ls_structure_factor_coef Fsqd
_refine_ls_weighting_details 'calc w=1/[\s^2^(Fo^2^)+(0.0611P)^2^+5.7358P] where P=(Fo^2^+2Fc^2^)/3'
_refine_ls_weighting_scheme calc
_refine_ls_wR_factor_gt 0.1138
_refine_ls_wR_factor_ref 0.1211
_reflns_number_gt 3419
_reflns_number_total 4240
_reflns_threshold_expression >2sigma(I)
_cod_data_source_file b609740e.txt
_cod_data_source_block s92_i
_cod_depositor_comments
;
The following automatic conversions were performed:
'_symmetry_cell_setting' value 'Orthorhombic' changed to 'orthorhombic'
according to '/home/saulius/struct/CIF-dictionaries/cif_core.dic'
dictionary named 'cif_core.dic' version 2.4.1 from 2010-06-29.

Automatic conversion script
Id: cif_fix_enum 1527 2010-12-29 10:47:43Z saulius 
;
_cod_original_cell_volume 4320.3(15)
_cod_original_sg_symbol_H-M Pbcn
_cod_database_code 7203579

loop_
_symmetry_equiv_pos_as_xyz
'x, y, z'
'-x+1/2, -y+1/2, z+1/2'
'-x, y, -z+1/2'
'x+1/2, -y+1/2, -z'
'-x, -y, -z'
'x-1/2, y-1/2, -z-1/2'
'x, -y, z-1/2'
'-x-1/2, y-1/2, z'

loop_
_atom_site_label
_atom_site_type_symbol
_atom_site_fract_x
_atom_site_fract_y
_atom_site_fract_z
_atom_site_U_iso_or_equiv
_atom_site_adp_type
_atom_site_occupancy
_atom_site_symmetry_multiplicity
_atom_site_calc_flag
_atom_site_refinement_flags
_atom_site_disorder_assembly
_atom_site_disorder_group
Cd1 Cd 0.5000 0.346700(11) 1.2500 0.02618(15) Uani 1 2 d S . .
N1 N 0.6669(2) 0.33523(10) 1.18290(19) 0.0314(6) Uani 1 1 d . . .
N2 N 0.5668(2) 0.36155(11) 0.41282(19) 0.0352(6) Uani 1 1 d . . .
C1 C 0.6801(3) 0.30763(13) 1.0981(2) 0.0356(7) Uani 1 1 d . . .
H1 H 0.6227 0.2876 1.0730 0.043 Uiso 1 1 calc R . .
C2 C 0.7730(3) 0.30735(13) 1.0470(2) 0.0361(7) Uani 1 1 d . . .
H2 H 0.7786 0.2875 0.9874 0.043 Uiso 1 1 calc R . .
C3 C 0.8583(3) 0.33552(13) 1.0809(2) 0.0324(7) Uani 1 1 d . . .
C4 C 0.8448(3) 0.36364(13) 1.1689(2) 0.0342(7) Uani 1 1 d . . .
H4 H 0.9016 0.3833 1.1963 0.041 Uiso 1 1 calc R . .
C5 C 0.7486(3) 0.36273(13) 1.2161(2) 0.0324(7) Uani 1 1 d . . .
H5 H 0.7405 0.3828 1.2753 0.039 Uiso 1 1 calc R . .
C6 C 0.9618(3) 0.33652(14) 1.0255(3) 0.0383(8) Uani 1 1 d . . .
H6 H 0.9500 0.3195 0.9595 0.046 Uiso 1 1 calc R . .
C7 C 1.0440(3) 0.30336(16) 1.0806(3) 0.0496(9) Uani 1 1 d . . .
H7A H 1.1107 0.3044 1.0443 0.074 Uiso 1 1 calc R . .
H7B H 1.0195 0.2666 1.0857 0.074 Uiso 1 1 calc R . .
H7C H 1.0544 0.3179 1.1472 0.074 Uiso 1 1 calc R . .
C8 C 0.9995(3) 0.39338(15) 1.0072(3) 0.0396(8) Uani 1 1 d . . .
H8A H 1.0170 0.4101 1.0715 0.047 Uiso 1 1 calc R . .
H8B H 1.0644 0.3924 0.9668 0.047 Uiso 1 1 calc R . .
C9 C 0.9187(3) 0.42694(14) 0.9550(2) 0.0371(8) Uani 1 1 d . . .
C11 C 0.8061(3) 0.44175(15) 0.8123(2) 0.0405(8) Uani 1 1 d . . .
C10 C 0.8854(3) 0.41388(14) 0.8597(2) 0.0384(8) Uani 1 1 d . . .
H10 H 0.9181 0.3850 0.8264 0.046 Uiso 1 1 calc R . .
C12 C 0.7609(3) 0.48486(15) 0.8607(3) 0.0455(9) Uani 1 1 d . . .
H12 H 0.7075 0.5050 0.8288 0.055 Uiso 1 1 calc R . .
C13 C 0.7932(3) 0.49847(15) 0.9544(3) 0.0475(9) Uani 1 1 d . . .
H13 H 0.7618 0.5279 0.9869 0.057 Uiso 1 1 calc R . .
C14 C 0.8710(3) 0.46971(14) 1.0020(2) 0.0434(8) Uani 1 1 d . . .
H14 H 0.8920 0.4793 1.0672 0.052 Uiso 1 1 calc R . .
C15 C 0.7688(3) 0.42503(17) 0.7107(3) 0.0484(9) Uani 1 1 d . . .
H15A H 0.7457 0.4570 0.6741 0.058 Uiso 1 1 calc R . .
H15B H 0.8289 0.4094 0.6743 0.058 Uiso 1 1 calc R . .
C16 C 0.6798(4) 0.38542(16) 0.7115(3) 0.0637(13) Uani 1 1 d . . .
H16 H 0.6214 0.4064 0.7422 0.076 Uiso 1 1 calc R . .
C17 C 0.6808(6) 0.3383(3) 0.7716(4) 0.103(3) Uani 1 1 d . . .
H17A H 0.6155 0.3183 0.7610 0.154 Uiso 1 1 calc R . .
H17B H 0.6865 0.3482 0.8416 0.154 Uiso 1 1 calc R . .
H17C H 0.7411 0.3161 0.7531 0.154 Uiso 1 1 calc R . .
C18 C 0.6391(3) 0.37661(14) 0.6070(2) 0.0459(9) Uani 1 1 d . . .
C19 C 0.5604(4) 0.40788(15) 0.5669(3) 0.0558(11) Uani 1 1 d . . .
H19 H 0.5294 0.4354 0.6052 0.067 Uiso 1 1 calc R . .
C20 C 0.5269(3) 0.39909(16) 0.4715(3) 0.0475(9) Uani 1 1 d . . .
H20 H 0.4724 0.4210 0.4459 0.057 Uiso 1 1 calc R . .
C21 C 0.6437(3) 0.33168(14) 0.4510(2) 0.0374(7) Uani 1 1 d . . .
H21 H 0.6743 0.3050 0.4105 0.045 Uiso 1 1 calc R . .
C22 C 0.6810(3) 0.33765(14) 0.5465(3) 0.0427(8) Uani 1 1 d . . .
H22 H 0.7352 0.3151 0.5705 0.051 Uiso 1 1 calc R . .
O1 O 0.0000 0.4695(2) 1.2500 0.0670(12) Uani 1 2 d SD . .
H1O H 0.044(3) 0.4893(4) 1.220(4) 0.101 Uiso 1 1 d D . .
N10 N 0.5000 0.46579(12) 1.2500 0.0346(9) Uani 1 2 d SD . .
O11 O 0.5000 0.51438(12) 1.2500 0.0506(10) Uani 1 2 d SD . .
O12 O 0.57971(19) 0.44042(10) 1.2253(2) 0.0596(8) Uani 1 1 d D . .
N20 N 0.4788(5) 0.22984(16) 1.2661(5) 0.0344(19) Uani 0.50 1 d PD . .
O21 O 0.4587(9) 0.2485(5) 1.1833(9) 0.052(4) Uani 0.50 1 d PD . .
O22 O 0.5288(9) 0.2574(5) 1.3261(10) 0.039(3) Uani 0.50 1 d PD . .
O23 O 0.4497(5) 0.18489(17) 1.2887(5) 0.073(2) Uani 0.50 1 d PD . .

loop_
_atom_site_aniso_label
_atom_site_aniso_U_11
_atom_site_aniso_U_22
_atom_site_aniso_U_33
_atom_site_aniso_U_23
_atom_site_aniso_U_13
_atom_site_aniso_U_12
Cd1 0.0270(2) 0.0264(2) 0.0251(2) 0.000 0.00075(12) 0.000
N1 0.0299(14) 0.0336(13) 0.0307(14) -0.0045(11) 0.0015(11) 0.0031(11)
N2 0.0388(16) 0.0407(15) 0.0262(13) -0.0033(12) -0.0012(12) 0.0035(12)
C1 0.0340(18) 0.0353(17) 0.0374(18) -0.0113(14) 0.0020(14) -0.0018(13)
C2 0.0408(19) 0.0363(17) 0.0312(16) -0.0099(14) 0.0020(14) 0.0032(14)
C3 0.0321(17) 0.0390(17) 0.0261(15) -0.0007(13) 0.0033(14) 0.0057(13)
C4 0.0291(17) 0.0436(18) 0.0298(16) -0.0041(14) -0.0052(13) -0.0007(14)
C5 0.0296(17) 0.0402(17) 0.0274(15) -0.0047(14) -0.0005(13) -0.0003(14)
C6 0.0295(17) 0.052(2) 0.0334(18) -0.0072(15) 0.0008(15) 0.0061(15)
C7 0.0378(19) 0.064(2) 0.047(2) -0.0018(18) 0.0014(18) 0.0139(18)
C8 0.0274(16) 0.059(2) 0.0324(17) 0.0002(16) 0.0041(14) 0.0016(15)
C9 0.0308(17) 0.051(2) 0.0297(17) 0.0004(14) 0.0059(14) -0.0083(14)
C11 0.043(2) 0.054(2) 0.0242(16) 0.0011(14) -0.0010(15) -0.0001(16)
C10 0.0368(18) 0.051(2) 0.0272(16) -0.0025(14) 0.0086(14) 0.0015(15)
C12 0.052(2) 0.049(2) 0.0355(18) 0.0046(16) -0.0043(17) 0.0071(17)
C13 0.054(2) 0.049(2) 0.040(2) -0.0088(16) -0.0035(18) 0.0065(18)
C14 0.046(2) 0.052(2) 0.0319(17) -0.0092(15) -0.0035(15) -0.0036(16)
C15 0.051(2) 0.071(3) 0.0239(16) 0.0004(17) 0.0008(17) 0.0011(19)
C16 0.115(4) 0.051(2) 0.0244(18) 0.0020(17) -0.009(2) -0.021(2)
C17 0.127(6) 0.136(5) 0.046(3) 0.032(3) -0.032(3) -0.068(4)
C18 0.074(3) 0.0408(19) 0.0234(16) 0.0007(14) -0.0025(17) -0.0086(18)
C19 0.092(3) 0.048(2) 0.0274(18) -0.0068(16) 0.002(2) 0.016(2)
C20 0.062(2) 0.051(2) 0.0302(18) -0.0039(16) 0.0016(17) 0.0157(18)
C21 0.0385(19) 0.0438(18) 0.0298(17) -0.0040(14) -0.0047(15) 0.0036(15)
C22 0.050(2) 0.045(2) 0.0332(18) 0.0023(15) -0.0084(16) -0.0009(16)
O1 0.068(3) 0.071(3) 0.062(3) 0.000 -0.003(2) 0.000
N10 0.048(2) 0.0249(19) 0.031(2) 0.000 -0.0081(18) 0.000
O11 0.066(3) 0.0231(17) 0.063(3) 0.000 -0.0037(18) 0.000
O12 0.0565(18) 0.0575(17) 0.0646(17) -0.0297(14) -0.0209(14) 0.0208(14)
N20 0.042(6) 0.027(2) 0.035(5) 0.003(3) -0.005(3) 0.005(2)
O21 0.068(7) 0.055(7) 0.033(5) 0.002(4) -0.013(4) 0.012(5)
O22 0.050(5) 0.028(3) 0.041(5) -0.008(3) -0.005(3) -0.002(3)
O23 0.094(5) 0.028(3) 0.097(5) 0.017(3) -0.064(4) -0.018(3)

loop_
_atom_type_symbol
_atom_type_description
_atom_type_scat_dispersion_real
_atom_type_scat_dispersion_imag
_atom_type_scat_source
C C 0.0033 0.0016 'International Tables Vol C Tables 4.2.6.8 and 6.1.1.4'
H H 0.0000 0.0000 'International Tables Vol C Tables 4.2.6.8 and 6.1.1.4'
N N 0.0061 0.0033 'International Tables Vol C Tables 4.2.6.8 and 6.1.1.4'
O O 0.0106 0.0060 'International Tables Vol C Tables 4.2.6.8 and 6.1.1.4'
Cd Cd -0.8075 1.2024 'International Tables Vol C Tables 4.2.6.8 and 6.1.1.4'

loop_
_geom_angle_atom_site_label_1
_geom_angle_atom_site_label_2
_geom_angle_atom_site_label_3
_geom_angle
_geom_angle_site_symmetry_1
_geom_angle_site_symmetry_3
_geom_angle_publ_flag
N1 Cd1 N1 165.73(13) 3_657 . ?
N1 Cd1 N2 89.14(9) 3_657 1_556 ?
N1 Cd1 N2 93.09(9) . 1_556 ?
N1 Cd1 N2 93.09(9) 3_657 3_656 ?
N1 Cd1 N2 89.14(9) . 3_656 ?
N2 Cd1 N2 161.97(13) 1_556 3_656 ?
N1 Cd1 O22 85.1(2) 3_657 3_657 ?
N1 Cd1 O22 82.1(2) . 3_657 ?
N2 Cd1 O22 124.9(2) 1_556 3_657 ?
N2 Cd1 O22 73.1(2) 3_656 3_657 ?
N1 Cd1 O22 82.1(2) 3_657 . ?
N1 Cd1 O22 85.1(2) . . ?
N2 Cd1 O22 73.1(2) 1_556 . ?
N2 Cd1 O22 124.9(2) 3_656 . ?
O22 Cd1 O22 51.8(5) 3_657 . ?
N1 Cd1 O12 121.35(8) 3_657 . ?
N1 Cd1 O12 72.91(8) . . ?
N2 Cd1 O12 80.59(9) 1_556 . ?
N2 Cd1 O12 82.99(9) 3_656 . ?
O22 Cd1 O12 145.5(2) 3_657 . ?
O22 Cd1 O12 144.6(3) . . ?
N1 Cd1 O12 72.91(8) 3_657 3_657 ?
N1 Cd1 O12 121.35(8) . 3_657 ?
N2 Cd1 O12 82.99(9) 1_556 3_657 ?
N2 Cd1 O12 80.59(9) 3_656 3_657 ?
O22 Cd1 O12 144.6(3) 3_657 3_657 ?
O22 Cd1 O12 145.5(2) . 3_657 ?
O12 Cd1 O12 48.64(11) . 3_657 ?
C5 N1 C1 117.3(3) . . ?
C5 N1 Cd1 121.2(2) . . ?
C1 N1 Cd1 120.5(2) . . ?
C20 N2 C21 116.6(3) . . ?
C20 N2 Cd1 121.6(2) . 1_554 ?
C21 N2 Cd1 121.8(2) . 1_554 ?
N1 C1 C2 122.6(3) . . ?
N1 C1 H1 118.7 . . ?
C2 C1 H1 118.7 . . ?
C1 C2 C3 120.7(3) . . ?
C1 C2 H2 119.6 . . ?
C3 C2 H2 119.6 . . ?
C2 C3 C4 116.7(3) . . ?
C2 C3 C6 122.0(3) . . ?
C4 C3 C6 121.3(3) . . ?
C5 C4 C3 119.6(3) . . ?
C5 C4 H4 120.2 . . ?
C3 C4 H4 120.2 . . ?
N1 C5 C4 123.1(3) . . ?
N1 C5 H5 118.4 . . ?
C4 C5 H5 118.4 . . ?
C3 C6 C8 111.6(3) . . ?
C3 C6 C7 110.1(3) . . ?
C8 C6 C7 112.1(3) . . ?
C3 C6 H6 107.6 . . ?
C8 C6 H6 107.6 . . ?
C7 C6 H6 107.6 . . ?
C6 C7 H7A 109.5 . . ?
C6 C7 H7B 109.5 . . ?
H7A C7 H7B 109.5 . . ?
C6 C7 H7C 109.5 . . ?
H7A C7 H7C 109.5 . . ?
H7B C7 H7C 109.5 . . ?
C9 C8 C6 112.8(3) . . ?
C9 C8 H8A 109.0 . . ?
C6 C8 H8A 109.0 . . ?
C9 C8 H8B 109.0 . . ?
C6 C8 H8B 109.0 . . ?
H8A C8 H8B 107.8 . . ?
C14 C9 C10 118.2(3) . . ?
C14 C9 C8 121.3(3) . . ?
C10 C9 C8 120.4(3) . . ?
C10 C11 C12 118.5(3) . . ?
C10 C11 C15 120.5(3) . . ?
C12 C11 C15 121.0(3) . . ?
C11 C10 C9 121.9(3) . . ?
C11 C10 H10 119.1 . . ?
C9 C10 H10 119.1 . . ?
C13 C12 C11 120.3(3) . . ?
C13 C12 H12 119.8 . . ?
C11 C12 H12 119.8 . . ?
C12 C13 C14 120.7(3) . . ?
C12 C13 H13 119.7 . . ?
C14 C13 H13 119.7 . . ?
C13 C14 C9 120.4(3) . . ?
C13 C14 H14 119.8 . . ?
C9 C14 H14 119.8 . . ?
C16 C15 C11 114.4(3) . . ?
C16 C15 H15A 108.6 . . ?
C11 C15 H15A 108.6 . . ?
C16 C15 H15B 108.6 . . ?
C11 C15 H15B 108.6 . . ?
H15A C15 H15B 107.6 . . ?
C17 C16 C15 122.9(4) . . ?
C17 C16 C18 114.0(4) . . ?
C15 C16 C18 110.2(3) . . ?
C17 C16 H16 102.1 . . ?
C15 C16 H16 102.1 . . ?
C18 C16 H16 102.1 . . ?
C16 C17 H17A 109.5 . . ?
C16 C17 H17B 109.5 . . ?
H17A C17 H17B 109.5 . . ?
C16 C17 H17C 109.5 . . ?
H17A C17 H17C 109.5 . . ?
H17B C17 H17C 109.5 . . ?
C22 C18 C19 116.8(3) . . ?
C22 C18 C16 121.4(4) . . ?
C19 C18 C16 121.8(4) . . ?
C20 C19 C18 119.9(3) . . ?
C20 C19 H19 120.0 . . ?
C18 C19 H19 120.0 . . ?
N2 C20 C19 123.6(4) . . ?
N2 C20 H20 118.2 . . ?
C19 C20 H20 118.2 . . ?
N2 C21 C22 123.3(3) . . ?
N2 C21 H21 118.3 . . ?
C22 C21 H21 118.3 . . ?
C21 C22 C18 119.8(3) . . ?
C21 C22 H22 120.1 . . ?
C18 C22 H22 120.1 . . ?
O11 N10 O12 120.93(17) . 3_657 ?
O11 N10 O12 120.93(18) . . ?
O12 N10 O12 118.1(3) 3_657 . ?
N10 O12 Cd1 96.61(19) . . ?
O23 N20 O21 120.7(5) . . ?
O23 N20 O22 120.5(5) . . ?
O21 N20 O22 118.8(4) . . ?
O21 O22 N20 65(4) 3_657 . ?
O21 O22 Cd1 125(6) 3_657 . ?
N20 O22 Cd1 99.2(9) . . ?

loop_
_geom_bond_atom_site_label_1
_geom_bond_atom_site_label_2
_geom_bond_distance
_geom_bond_site_symmetry_2
_geom_bond_publ_flag
Cd1 N1 2.324(3) 3_657 ?
Cd1 N1 2.324(3) . ?
Cd1 N2 2.385(3) 1_556 ?
Cd1 N2 2.385(3) 3_656 ?
Cd1 O22 2.499(17) 3_657 ?
Cd1 O22 2.499(17) . ?
Cd1 O12 2.590(3) . ?
Cd1 O12 2.590(3) 3_657 ?
N1 C5 1.327(4) . ?
N1 C1 1.350(4) . ?
N2 C20 1.333(4) . ?
N2 C21 1.338(4) . ?
N2 Cd1 2.385(3) 1_554 ?
C1 C2 1.367(5) . ?
C1 H1 0.9500 . ?
C2 C3 1.374(5) . ?
C2 H2 0.9500 . ?
C3 C4 1.394(4) . ?
C3 C6 1.513(5) . ?
C4 C5 1.379(5) . ?
C4 H4 0.9500 . ?
C5 H5 0.9500 . ?
C6 C8 1.530(5) . ?
C6 C7 1.530(5) . ?
C6 H6 1.0000 . ?
C7 H7A 0.9800 . ?
C7 H7B 0.9800 . ?
C7 H7C 0.9800 . ?
C8 C9 1.504(5) . ?
C8 H8A 0.9900 . ?
C8 H8B 0.9900 . ?
C9 C14 1.389(5) . ?
C9 C10 1.393(5) . ?
C11 C10 1.386(5) . ?
C11 C12 1.391(5) . ?
C11 C15 1.510(5) . ?
C10 H10 0.9500 . ?
C12 C13 1.373(5) . ?
C12 H12 0.9500 . ?
C13 C14 1.384(5) . ?
C13 H13 0.9500 . ?
C14 H14 0.9500 . ?
C15 C16 1.508(6) . ?
C15 H15A 0.9900 . ?
C15 H15B 0.9900 . ?
C16 C17 1.438(7) . ?
C16 C18 1.519(5) . ?
C16 H16 1.0000 . ?
C17 H17A 0.9800 . ?
C17 H17B 0.9800 . ?
C17 H17C 0.9800 . ?
C18 C22 1.383(5) . ?
C18 C19 1.384(6) . ?
C19 C20 1.374(5) . ?
C19 H19 0.9500 . ?
C20 H20 0.9500 . ?
C21 C22 1.381(5) . ?
C21 H21 0.9500 . ?
C22 H22 0.9500 . ?
O1 H1O 0.852(5) . ?
N10 O11 1.224(4) . ?
N10 O12 1.243(3) 3_657 ?
N10 O12 1.243(3) . ?
N20 O23 1.229(4) . ?
N20 O21 1.240(5) . ?
N20 O22 1.242(5) . ?
O22 O21 0.302(19) 3_657 ?
